data_1556664
loop_
_publ_author_name
'Bag, R.'
'Saha, S.'
'Borthakur, R.'
'Mondal, B.'
'Roisnel, T.'
'Dorcet, V.'
'Halet, J.-F.'
'Ghosh, S.'

_publ_section_title
;
 Synthesis, Structures and Chemistry of the Metallaboranes of Group 4-9
 with M2B5 Core Having a Cross Cluster M-M Bond
;
_journal_name_full Inorganics
_journal_page_first 27
_journal_paper_doi 10.3390/inorganics7030027
_journal_volume 7
_journal_year 2019
_chemical_formula_sum 'C24 H37 B4 Cr O4 W2'
_chemical_formula_weight 852.47
_space_group_crystal_system orthorhombic
_space_group_IT_number 29
_space_group_name_Hall 'P 2c -2ac'
_space_group_name_H-M_alt 'P c a 21'
_atom_sites_solution_hydrogens geom
_cell_angle_alpha 90
_cell_angle_beta 90.000(10)
_cell_angle_gamma 90
_cell_formula_units_Z 8
_cell_length_a 23.323(5)
_cell_length_b 14.555(3)
_cell_length_c 17.009(7)
_cell_measurement_reflns_used 4562
_cell_measurement_temperature 296(2)
_cell_measurement_theta_max 22.1
_cell_measurement_theta_min 3.2
_cell_volume 5774(3)
_computing_cell_refinement 'APEX2/SAINT (Bruker, 2004)'
_computing_data_collection 'APEX2 (Bruker, 2004)'
_computing_data_reduction 'SAINT/XPREP (Bruker, 2004)'
_computing_molecular_graphics 'ORTEP3 (Farrugia, 1997) and Mercury (Bruno et al., 2002)'
_computing_publication_material 'SHELXL-2017/1 (Sheldrick, 2017)'
_computing_structure_refinement 'SHELXL-2017/1 (Sheldrick, 2017)'
_computing_structure_solution 'SIR92 (Altornare et al., 1993)'
_diffrn_ambient_temperature 296(2)
_diffrn_measured_fraction_theta_full 0.988
_diffrn_measured_fraction_theta_max 0.988
_diffrn_measurement_device_type 'Bruker axs Kappa Apex2 CCD Diffractometer'
_diffrn_measurement_method '\w and \f scan'
_diffrn_radiation_type MoK\a
_diffrn_radiation_wavelength 0.71073
_diffrn_reflns_av_R_equivalents 0.2742
_diffrn_reflns_av_unetI/netI 0.2855
_diffrn_reflns_Laue_measured_fraction_full 0.988
_diffrn_reflns_Laue_measured_fraction_max 0.988
_diffrn_reflns_limit_h_max 27
_diffrn_reflns_limit_h_min -27
_diffrn_reflns_limit_k_max 16
_diffrn_reflns_limit_k_min -16
_diffrn_reflns_limit_l_max 19
_diffrn_reflns_limit_l_min -16
_diffrn_reflns_number 37242
_diffrn_reflns_point_group_measured_fraction_full 0.988
_diffrn_reflns_point_group_measured_fraction_max 0.988
_diffrn_reflns_theta_full 24.509
_diffrn_reflns_theta_max 24.509
_diffrn_reflns_theta_min 1.399
_diffrn_source 'Sealed tube'
_exptl_absorpt_coefficient_mu 8.346
_exptl_absorpt_correction_T_max 0.60
_exptl_absorpt_correction_T_min 0.45
_exptl_absorpt_correction_type multi-scan
_exptl_absorpt_process_details 'SADABS (Bruker, 2006)'
_exptl_crystal_colour red
_exptl_crystal_density_diffrn 1.961
_exptl_crystal_description block
_exptl_crystal_F_000 3240
_exptl_crystal_size_max 0.160
_exptl_crystal_size_mid 0.100
_exptl_crystal_size_min 0.080
_refine_diff_density_max 1.897
_refine_diff_density_min -1.697
_refine_diff_density_rms 0.296
_refine_ls_abs_structure_details
;
 Refined as an inversion twin.
;
_refine_ls_abs_structure_Flack 0.10(6)
_refine_ls_extinction_coef .
_refine_ls_extinction_method none
_refine_ls_goodness_of_fit_ref 0.997
_refine_ls_hydrogen_treatment constr
_refine_ls_matrix_type full
_refine_ls_number_parameters 650
_refine_ls_number_reflns 8977
_refine_ls_number_restraints 666
_refine_ls_restrained_S_all 0.966
_refine_ls_R_factor_all 0.2386
_refine_ls_R_factor_gt 0.0879
_refine_ls_shift/su_max 0.003
_refine_ls_shift/su_mean 0.000
_refine_ls_structure_factor_coef Fsqd
_refine_ls_weighting_details 'w=1/[\s^2^(Fo^2^)+(0.0521P)^2^] where P=(Fo^2^+2Fc^2^)/3'
_refine_ls_weighting_scheme calc
_refine_ls_wR_factor_gt 0.1580
_refine_ls_wR_factor_ref 0.2215
_reflns_Friedel_coverage 0.926
_reflns_Friedel_fraction_full 0.988
_reflns_Friedel_fraction_max 0.988
_reflns_number_gt 3645
_reflns_number_total 8977
_reflns_threshold_expression 'I > 2\s(I)'
_cod_data_source_file Compound_1.cif
_cod_data_source_block wcrnew
_cod_database_code 1556664
_shelx_space_group_comment
;
The symmetry employed for this shelxl refinement is uniquely defined
by the following loop, which should always be used as a source of
symmetry information in preference to the above space-group names.
They are only intended as comments.
;
_shelx_estimated_absorpt_t_min 0.349
_shelx_estimated_absorpt_t_max 0.555

loop_
_space_group_symop_operation_xyz
'x, y, z'
'-x, -y, z+1/2'
'x+1/2, -y, z'
'-x+1/2, y, z+1/2'

loop_
_atom_site_label
_atom_site_type_symbol
_atom_site_fract_x
_atom_site_fract_y
_atom_site_fract_z
_atom_site_U_iso_or_equiv
_atom_site_adp_type
_atom_site_occupancy
_atom_site_site_symmetry_order
_atom_site_calc_flag
_atom_site_refinement_flags_posn
_atom_site_refinement_flags_adp
_atom_site_refinement_flags_occupancy
_atom_site_disorder_assembly
_atom_site_disorder_group
C1 C 0.7461(14) 0.356(3) 0.368(2) 0.059(13) Uani 1 1 d D U . . .
C2 C 0.7231(13) 0.418(3) 0.423(2) 0.059(13) Uani 1 1 d D U . . .
C3 C 0.7457(14) 0.507(3) 0.406(2) 0.058(12) Uani 1 1 d D U . . .
C4 C 0.7827(15) 0.498(3) 0.340(2) 0.059(13) Uani 1 1 d D U . . .
C5 C 0.7828(16) 0.404(3) 0.317(3) 0.062(12) Uani 1 1 d D U . . .
C6 C 0.734(3) 0.254(3) 0.364(4) 0.10(2) Uani 1 1 d D U . . .
H6A H 0.735693 0.233607 0.310185 0.157 Uiso 1 1 calc R U . . .
H6B H 0.696096 0.241887 0.384324 0.157 Uiso 1 1 calc R U . . .
H6C H 0.761616 0.221033 0.394540 0.157 Uiso 1 1 calc R U . . .
C7 C 0.6813(18) 0.395(5) 0.489(3) 0.094(19) Uani 1 1 d D U . . .
H7A H 0.648645 0.434752 0.486107 0.141 Uiso 1 1 calc R U . . .
H7B H 0.700012 0.402555 0.538780 0.141 Uiso 1 1 calc R U . . .
H7C H 0.669046 0.332177 0.483420 0.141 Uiso 1 1 calc R U . . .
C8 C 0.732(2) 0.595(3) 0.452(3) 0.070(17) Uani 1 1 d D U . . .
H8A H 0.715819 0.640151 0.417301 0.105 Uiso 1 1 calc R U . . .
H8B H 0.765922 0.618690 0.475930 0.105 Uiso 1 1 calc R U . . .
H8C H 0.704130 0.581114 0.492705 0.105 Uiso 1 1 calc R U . . .
C9 C 0.817(2) 0.573(4) 0.299(4) 0.085(17) Uani 1 1 d D U . . .
H9A H 0.856529 0.571027 0.316828 0.128 Uiso 1 1 calc R U . . .
H9B H 0.801385 0.632343 0.311937 0.128 Uiso 1 1 calc R U . . .
H9C H 0.816198 0.564478 0.243309 0.128 Uiso 1 1 calc R U . . .
C10 C 0.817(2) 0.365(5) 0.248(3) 0.10(2) Uani 1 1 d D U . . .
H10A H 0.851800 0.337317 0.267300 0.154 Uiso 1 1 calc R U . . .
H10B H 0.827122 0.414038 0.212169 0.154 Uiso 1 1 calc R U . . .
H10C H 0.794847 0.320081 0.220628 0.154 Uiso 1 1 calc R U . . .
C11 C 0.5070(14) 0.411(3) 0.1389(17) 0.055(12) Uani 1 1 d D U . . .
C12 C 0.5462(15) 0.347(2) 0.1140(16) 0.049(12) Uani 1 1 d D U . . .
C13 C 0.5805(13) 0.387(3) 0.0572(16) 0.058(12) Uani 1 1 d D U . . .
C14 C 0.5621(16) 0.476(3) 0.0476(19) 0.066(13) Uani 1 1 d D U . . .
C15 C 0.5168(16) 0.491(2) 0.098(2) 0.055(13) Uani 1 1 d D U . . .
C16 C 0.463(2) 0.389(4) 0.201(2) 0.10(2) Uani 1 1 d D U . . .
H16A H 0.439243 0.442042 0.210888 0.155 Uiso 1 1 calc R U . . .
H16B H 0.438830 0.339111 0.183756 0.155 Uiso 1 1 calc R U . . .
H16C H 0.481617 0.371454 0.249228 0.155 Uiso 1 1 calc R U . . .
C17 C 0.559(3) 0.247(3) 0.135(4) 0.09(2) Uani 1 1 d D U . . .
H17A H 0.537517 0.229859 0.180976 0.139 Uiso 1 1 calc R U . . .
H17B H 0.598934 0.239148 0.144381 0.139 Uiso 1 1 calc R U . . .
H17C H 0.547332 0.207776 0.091775 0.139 Uiso 1 1 calc R U . . .
C18 C 0.6314(19) 0.355(4) 0.006(3) 0.091(19) Uani 1 1 d D U . . .
H18A H 0.617891 0.340052 -0.045680 0.136 Uiso 1 1 calc R U . . .
H18B H 0.648686 0.301733 0.029397 0.136 Uiso 1 1 calc R U . . .
H18C H 0.659214 0.403436 0.002716 0.136 Uiso 1 1 calc R U . . .
C19 C 0.583(3) 0.553(4) -0.006(3) 0.091(18) Uani 1 1 d D U . . .
H19A H 0.552221 0.572047 -0.039890 0.136 Uiso 1 1 calc R U . . .
H19B H 0.614402 0.531261 -0.037307 0.136 Uiso 1 1 calc R U . . .
H19C H 0.595314 0.604164 0.025286 0.136 Uiso 1 1 calc R U . . .
C20 C 0.478(3) 0.571(4) 0.117(4) 0.12(2) Uani 1 1 d D U . . .
H20A H 0.499067 0.627137 0.115908 0.173 Uiso 1 1 calc R U . . .
H20B H 0.461293 0.562435 0.168314 0.173 Uiso 1 1 calc R U . . .
H20C H 0.447326 0.573892 0.078691 0.173 Uiso 1 1 calc R U . . .
C21 C 0.7213(13) 0.985(3) 0.560(2) 0.048(11) Uani 1 1 d D U . . .
C22 C 0.7254(12) 0.893(3) 0.573(2) 0.045(11) Uani 1 1 d D U . . .
C23 C 0.7574(13) 0.880(3) 0.640(2) 0.054(11) Uani 1 1 d D U . . .
C24 C 0.7722(15) 0.965(3) 0.665(3) 0.051(11) Uani 1 1 d D U . . .
C25 C 0.7507(14) 1.032(3) 0.617(2) 0.055(11) Uani 1 1 d D U . . .
C26 C 0.6892(19) 1.029(5) 0.491(3) 0.096(18) Uani 1 1 d D U . . .
H26A H 0.714847 1.067996 0.462276 0.143 Uiso 1 1 calc R U . . .
H26B H 0.657867 1.064988 0.511097 0.143 Uiso 1 1 calc R U . . .
H26C H 0.674673 0.981848 0.457227 0.143 Uiso 1 1 calc R U . . .
C27 C 0.698(2) 0.818(4) 0.522(4) 0.11(2) Uani 1 1 d D U . . .
H27A H 0.674014 0.845985 0.483323 0.162 Uiso 1 1 calc R U . . .
H27B H 0.675959 0.777826 0.554639 0.162 Uiso 1 1 calc R U . . .
H27C H 0.728006 0.783722 0.496535 0.162 Uiso 1 1 calc R U . . .
C28 C 0.773(2) 0.787(4) 0.678(4) 0.104(18) Uani 1 1 d D U . . .
H28A H 0.782975 0.795977 0.731872 0.156 Uiso 1 1 calc R U . . .
H28B H 0.805636 0.760862 0.650468 0.156 Uiso 1 1 calc R U . . .
H28C H 0.741316 0.745572 0.673809 0.156 Uiso 1 1 calc R U . . .
C29 C 0.809(2) 0.987(6) 0.738(3) 0.11(2) Uani 1 1 d D U . . .
H29A H 0.788578 1.030929 0.770493 0.170 Uiso 1 1 calc R U . . .
H29B H 0.844631 1.012776 0.722058 0.170 Uiso 1 1 calc R U . . .
H29C H 0.815141 0.932044 0.767740 0.170 Uiso 1 1 calc R U . . .
C30 C 0.756(2) 1.136(3) 0.621(4) 0.102(18) Uani 1 1 d D U . . .
H30A H 0.745420 1.156820 0.673010 0.153 Uiso 1 1 calc R U . . .
H30B H 0.730140 1.163393 0.583430 0.153 Uiso 1 1 calc R U . . .
H30C H 0.794296 1.154241 0.609777 0.153 Uiso 1 1 calc R U . . .
C31 C 0.594(2) 0.994(3) 0.9398(16) 0.069(13) Uani 1 1 d D U . . .
C32 C 0.589(2) 0.899(3) 0.9351(13) 0.069(13) Uani 1 1 d D U . . .
C33 C 0.5369(19) 0.879(3) 0.8994(14) 0.076(14) Uani 1 1 d D U . . .
C34 C 0.508(2) 0.960(3) 0.881(2) 0.065(13) Uani 1 1 d D U . . .
C35 C 0.544(2) 1.030(3) 0.9069(19) 0.059(13) Uani 1 1 d D U . . .
C36 C 0.644(2) 1.047(5) 0.975(2) 0.094(19) Uani 1 1 d D U . . .
H36A H 0.640461 1.111103 0.963610 0.142 Uiso 1 1 calc R U . . .
H36B H 0.679513 1.024440 0.952322 0.142 Uiso 1 1 calc R U . . .
H36C H 0.645250 1.037767 1.030792 0.142 Uiso 1 1 calc R U . . .
C37 C 0.635(3) 0.833(5) 0.965(3) 0.11(2) Uani 1 1 d D U . . .
H37A H 0.671793 0.861424 0.961676 0.166 Uiso 1 1 calc R U . . .
H37B H 0.634571 0.778223 0.933032 0.166 Uiso 1 1 calc R U . . .
H37C H 0.626785 0.816723 1.018447 0.166 Uiso 1 1 calc R U . . .
C38 C 0.515(3) 0.780(4) 0.883(3) 0.090(19) Uani 1 1 d D U . . .
H38A H 0.508091 0.749408 0.932116 0.135 Uiso 1 1 calc R U . . .
H38B H 0.543369 0.747043 0.853688 0.135 Uiso 1 1 calc R U . . .
H38C H 0.480050 0.783176 0.853493 0.135 Uiso 1 1 calc R U . . .
C39 C 0.450(2) 0.975(5) 0.842(3) 0.086(18) Uani 1 1 d D U . . .
H39A H 0.420876 0.980017 0.882281 0.128 Uiso 1 1 calc R U . . .
H39B H 0.441361 0.924459 0.808487 0.128 Uiso 1 1 calc R U . . .
H39C H 0.450897 1.030981 0.812292 0.128 Uiso 1 1 calc R U . . .
C40 C 0.527(3) 1.130(4) 0.897(3) 0.097(19) Uani 1 1 d D U . . .
H40A H 0.556008 1.168893 0.917471 0.145 Uiso 1 1 calc R U . . .
H40B H 0.521002 1.142729 0.842040 0.145 Uiso 1 1 calc R U . . .
H40C H 0.491369 1.140612 0.924749 0.145 Uiso 1 1 calc R U . . .
C41 C 0.588(3) 0.642(5) 0.211(2) 0.09(3) Uani 1 1 d D U . . .
C42 C 0.5156(13) 0.605(4) 0.327(4) 0.059(19) Uani 1 1 d D U . . .
C43 C 0.608(2) 0.710(2) 0.335(4) 0.048(17) Uani 1 1 d D U . . .
C44 C 0.588(4) 0.578(6) 0.416(2) 0.12(3) Uani 1 1 d D U . . .
C45 C 0.579(3) 0.954(3) 0.588(3) 0.07(2) Uani 1 1 d D U . . .
C46 C 0.577(4) 1.128(4) 0.583(4) 0.10(3) Uani 1 1 d D U . . .
C47 C 0.4885(17) 1.021(5) 0.633(5) 0.10(3) Uani 1 1 d D U . . .
C48 C 0.543(4) 1.154(3) 0.701(5) 0.13(3) Uani 1 1 d D U . . .
B1 B 0.598(3) 0.434(5) 0.315(5) 0.058(15) Uani 1 1 d . U . . .
B2 B 0.635(3) 0.352(5) 0.261(5) 0.052(13) Uani 1 1 d . U . . .
B3 B 0.685(2) 0.388(4) 0.184(5) 0.037(12) Uani 1 1 d . U . . .
B4 B 0.696(3) 0.500(4) 0.158(4) 0.034(13) Uani 1 1 d . U . . .
B5 B 0.632(4) 1.081(5) 0.752(5) 0.061(16) Uani 1 1 d . U . . .
B6 B 0.680(3) 1.002(5) 0.797(6) 0.061(14) Uani 1 1 d . U . . .
B7 B 0.678(3) 0.887(5) 0.797(6) 0.062(14) Uani 1 1 d . U . . .
B8 B 0.631(4) 0.825(5) 0.733(5) 0.069(17) Uani 1 1 d . U . . .
O1 O 0.5804(19) 0.689(2) 0.154(2) 0.075(14) Uani 1 1 d D U . . .
O2 O 0.4647(15) 0.615(3) 0.330(3) 0.098(17) Uani 1 1 d D U . . .
O3 O 0.620(2) 0.789(2) 0.346(3) 0.100(18) Uani 1 1 d D U . . .
O4 O 0.586(3) 0.583(5) 0.487(2) 0.16(3) Uani 1 1 d D U . . .
O5 O 0.576(2) 0.904(3) 0.532(3) 0.108(19) Uani 1 1 d D U . . .
O6 O 0.584(3) 1.183(3) 0.532(3) 0.12(2) Uani 1 1 d D U . . .
O7 O 0.442(2) 0.995(4) 0.615(4) 0.15(3) Uani 1 1 d D U . . .
O8 O 0.508(3) 1.203(5) 0.733(5) 0.19(3) Uani 1 1 d D U . . .
Cr1 Cr 0.5925(4) 0.5921(6) 0.3096(10) 0.051(3) Uani 1 1 d D . . . .
Cr2 Cr 0.5628(4) 1.0433(7) 0.6600(9) 0.059(3) Uani 1 1 d D . . . .
W1 W 0.68766(11) 0.46695(15) 0.2946(7) 0.0430(7) Uani 1 1 d . . . . .
W2 W 0.59977(10) 0.46308(16) 0.1811(7) 0.0446(7) Uani 1 1 d . . . . .
W3 W 0.67158(9) 0.95370(15) 0.6783(7) 0.0373(7) Uani 1 1 d . . . . .
W4 W 0.59374(10) 0.95256(16) 0.8054(7) 0.0381(7) Uani 1 1 d . . . . .

loop_
_atom_site_aniso_label
_atom_site_aniso_U_11
_atom_site_aniso_U_22
_atom_site_aniso_U_33
_atom_site_aniso_U_23
_atom_site_aniso_U_13
_atom_site_aniso_U_12
C1 0.07(3) 0.06(2) 0.04(3) -0.01(2) -0.01(2) -0.02(2)
C2 0.08(3) 0.06(2) 0.04(3) 0.00(2) 0.00(2) -0.02(2)
C3 0.07(2) 0.06(2) 0.04(2) 0.00(2) -0.01(2) -0.01(2)
C4 0.063(17) 0.061(16) 0.053(17) 0.009(12) -0.001(12) -0.004(12)
C5 0.07(2) 0.07(2) 0.05(2) 0.00(2) -0.01(2) -0.01(2)
C6 0.12(3) 0.09(3) 0.10(3) 0.00(3) -0.01(3) 0.00(3)
C7 0.10(3) 0.10(3) 0.08(3) -0.01(3) -0.02(3) 0.00(3)
C8 0.08(3) 0.07(3) 0.06(3) -0.02(2) -0.05(2) 0.00(2)
C9 0.09(3) 0.08(3) 0.09(3) 0.01(3) -0.01(3) 0.00(2)
C10 0.11(3) 0.10(3) 0.10(3) -0.02(3) 0.00(3) 0.00(3)
C11 0.08(3) 0.04(2) 0.04(3) 0.01(2) -0.01(2) 0.00(2)
C12 0.08(3) 0.03(2) 0.03(3) 0.01(2) -0.02(2) 0.01(2)
C13 0.08(3) 0.05(2) 0.05(3) 0.00(2) -0.02(2) 0.01(2)
C14 0.08(3) 0.06(2) 0.06(3) 0.00(2) -0.02(2) 0.01(2)
C15 0.08(3) 0.04(2) 0.05(3) 0.02(2) -0.01(2) 0.00(2)
C16 0.13(5) 0.10(4) 0.08(4) 0.00(3) 0.00(4) 0.01(4)
C17 0.14(5) 0.06(3) 0.08(4) -0.02(3) -0.04(4) -0.01(3)
C18 0.14(5) 0.08(4) 0.06(4) -0.02(3) -0.04(4) 0.01(3)
C19 0.13(5) 0.08(3) 0.06(4) 0.00(3) -0.02(3) 0.00(3)
C20 0.14(5) 0.12(4) 0.09(4) -0.03(3) 0.00(4) 0.02(4)
C21 0.045(17) 0.054(17) 0.045(17) -0.008(14) 0.011(14) 0.005(14)
C22 0.039(17) 0.049(16) 0.047(17) -0.009(14) 0.010(14) 0.002(14)
C23 0.050(17) 0.059(16) 0.054(17) 0.004(14) 0.011(14) 0.002(14)
C24 0.042(16) 0.065(16) 0.046(17) -0.002(15) 0.015(14) 0.005(14)
C25 0.051(17) 0.063(16) 0.051(17) -0.004(14) 0.016(14) 0.005(14)
C26 0.09(3) 0.11(3) 0.09(3) 0.00(3) -0.02(3) -0.01(3)
C27 0.11(3) 0.11(3) 0.10(3) -0.01(3) 0.01(3) 0.00(3)
C28 0.12(3) 0.10(3) 0.09(3) 0.01(2) 0.00(3) 0.03(2)
C29 0.10(3) 0.15(3) 0.09(3) 0.00(3) 0.00(3) -0.01(3)
C30 0.11(3) 0.09(2) 0.10(3) 0.00(3) 0.01(3) -0.01(3)
C31 0.11(4) 0.05(2) 0.04(3) -0.02(2) 0.01(3) -0.03(3)
C32 0.11(4) 0.05(2) 0.05(3) -0.03(2) 0.01(3) -0.01(3)
C33 0.11(4) 0.06(3) 0.06(3) -0.02(2) 0.01(3) -0.01(3)
C34 0.10(3) 0.05(2) 0.05(3) -0.01(2) 0.01(2) -0.01(3)
C35 0.10(3) 0.04(2) 0.04(3) -0.01(2) 0.02(2) -0.02(2)
C36 0.08(4) 0.13(4) 0.08(4) 0.00(4) -0.02(3) -0.03(4)
C37 0.10(4) 0.15(4) 0.08(4) 0.03(4) -0.01(4) 0.01(4)
C38 0.07(4) 0.11(4) 0.08(4) 0.02(3) 0.05(3) -0.03(3)
C39 0.05(4) 0.12(4) 0.08(4) -0.01(3) 0.01(3) 0.04(3)
C40 0.09(4) 0.13(4) 0.07(4) 0.01(4) 0.01(3) 0.02(4)
C41 0.09(3) 0.09(3) 0.09(3) -0.002(14) -0.001(14) 0.002(14)
C42 0.06(2) 0.06(2) 0.06(2) 0.003(13) 0.002(14) -0.003(13)
C43 0.04(2) 0.05(2) 0.05(2) 0.002(13) -0.002(13) 0.007(13)
C44 0.12(4) 0.13(4) 0.12(4) -0.002(14) 0.003(14) -0.002(14)
C45 0.06(2) 0.07(2) 0.07(2) 0.001(14) 0.003(14) 0.001(14)
C46 0.10(3) 0.10(3) 0.10(3) -0.002(14) 0.001(14) -0.001(14)
C47 0.10(3) 0.11(3) 0.10(3) -0.003(14) 0.004(14) 0.001(14)
C48 0.13(3) 0.12(3) 0.12(3) -0.004(14) 0.005(14) 0.008(14)
B1 0.053(18) 0.061(18) 0.059(19) 0.002(13) -0.001(13) -0.003(12)
B2 0.051(17) 0.056(16) 0.050(17) -0.003(12) -0.002(12) 0.002(12)
B3 0.036(15) 0.036(15) 0.040(16) 0.004(12) -0.004(12) 0.005(11)
B4 0.032(17) 0.033(16) 0.038(17) 0.009(12) 0.000(12) 0.005(12)
B5 0.058(19) 0.066(19) 0.060(19) -0.005(13) -0.001(13) -0.005(13)
B6 0.058(17) 0.063(17) 0.061(17) -0.001(12) -0.001(12) -0.006(11)
B7 0.061(17) 0.062(17) 0.064(17) 0.002(12) 0.000(12) 0.002(12)
B8 0.07(2) 0.068(19) 0.07(2) 0.004(13) -0.001(13) 0.003(13)
O1 0.08(2) 0.06(2) 0.08(3) -0.009(19) 0.00(2) 0.004(19)
O2 0.09(3) 0.11(3) 0.09(3) 0.00(2) 0.02(2) 0.00(2)
O3 0.11(3) 0.10(3) 0.10(3) -0.01(2) -0.01(2) -0.02(2)
O4 0.17(4) 0.18(3) 0.14(3) -0.01(3) 0.02(3) 0.01(2)
O5 0.12(3) 0.11(3) 0.10(3) -0.01(2) 0.00(2) 0.01(2)
O6 0.14(3) 0.12(3) 0.11(3) 0.03(2) 0.00(2) 0.01(2)
O7 0.14(3) 0.19(3) 0.13(3) 0.01(2) -0.01(3) 0.02(3)
O8 0.20(4) 0.18(4) 0.18(4) -0.01(3) 0.01(3) 0.04(3)
Cr1 0.055(6) 0.052(6) 0.047(7) -0.001(6) 0.001(7) 0.000(5)
Cr2 0.048(7) 0.083(7) 0.048(8) 0.003(6) -0.007(5) 0.026(6)
W1 0.0515(16) 0.0350(13) 0.0424(19) -0.0032(17) -0.0072(16) 0.0056(12)
W2 0.0474(16) 0.0475(16) 0.0389(18) -0.0020(18) -0.0017(17) 0.0010(12)
W3 0.0374(14) 0.0399(15) 0.0345(16) -0.0015(17) 0.0030(14) 0.0011(11)
W4 0.0374(14) 0.0449(15) 0.0319(17) -0.0013(17) 0.0013(15) -0.0013(12)

loop_
_atom_type_symbol
_atom_type_description
_atom_type_scat_dispersion_real
_atom_type_scat_dispersion_imag
_atom_type_scat_source
C C 0.0033 0.0016 'International Tables Vol C Tables 4.2.6.8 and 6.1.1.4'
H H 0.0000 0.0000 'International Tables Vol C Tables 4.2.6.8 and 6.1.1.4'
B B 0.0013 0.0007 'International Tables Vol C Tables 4.2.6.8 and 6.1.1.4'
O O 0.0106 0.0060 'International Tables Vol C Tables 4.2.6.8 and 6.1.1.4'
Cr Cr 0.3209 0.6236 'International Tables Vol C Tables 4.2.6.8 and 6.1.1.4'
W W -0.8490 6.8722 'International Tables Vol C Tables 4.2.6.8 and 6.1.1.4'

loop_
_geom_angle_atom_site_label_1
_geom_angle_atom_site_label_2
_geom_angle_atom_site_label_3
_geom_angle
_geom_angle_site_symmetry_1
_geom_angle_site_symmetry_3
C5 C1 C2 109(4) . .
C5 C1 C6 125(5) . .
C2 C1 C6 126(5) . .
C5 C1 W1 72.2(16) . .
C2 C1 W1 72.6(15) . .
C6 C1 W1 121.2(12) . .
C1 C2 C3 108(4) . .
C1 C2 C7 126(5) . .
C3 C2 C7 126(4) . .
C1 C2 W1 73.8(15) . .
C3 C2 W1 71.4(14) . .
C7 C2 W1 120.5(11) . .
C4 C3 C2 107(4) . .
C4 C3 C8 128(4) . .
C2 C3 C8 125(4) . .
C4 C3 W1 72.3(15) . .
C2 C3 W1 74.4(14) . .
C8 C3 W1 119.0(11) . .
C5 C4 C3 108(4) . .
C5 C4 C9 124(4) . .
C3 C4 C9 127(5) . .
C5 C4 W1 74.4(17) . .
C3 C4 W1 73.2(15) . .
C9 C4 W1 118.5(13) . .
C1 C5 C4 108(4) . .
C1 C5 C10 127(5) . .
C4 C5 C10 125(5) . .
C1 C5 W1 74.2(17) . .
C4 C5 W1 71.4(16) . .
C10 C5 W1 120.2(13) . .
C1 C6 H6A 109.5 . .
C1 C6 H6B 109.5 . .
H6A C6 H6B 109.5 . .
C1 C6 H6C 109.5 . .
H6A C6 H6C 109.5 . .
H6B C6 H6C 109.5 . .
C2 C7 H7A 109.5 . .
C2 C7 H7B 109.5 . .
H7A C7 H7B 109.5 . .
C2 C7 H7C 109.5 . .
H7A C7 H7C 109.5 . .
H7B C7 H7C 109.5 . .
C3 C8 H8A 109.5 . .
C3 C8 H8B 109.5 . .
H8A C8 H8B 109.5 . .
C3 C8 H8C 109.5 . .
H8A C8 H8C 109.5 . .
H8B C8 H8C 109.5 . .
C4 C9 H9A 109.5 . .
C4 C9 H9B 109.5 . .
H9A C9 H9B 109.5 . .
C4 C9 H9C 109.5 . .
H9A C9 H9C 109.5 . .
H9B C9 H9C 109.5 . .
C5 C10 H10A 109.5 . .
C5 C10 H10B 109.5 . .
H10A C10 H10B 109.5 . .
C5 C10 H10C 109.5 . .
H10A C10 H10C 109.5 . .
H10B C10 H10C 109.5 . .
C12 C11 C15 108.1(11) . .
C12 C11 C16 122(4) . .
C15 C11 C16 130(4) . .
C12 C11 W2 73.0(10) . .
C15 C11 W2 74.6(10) . .
C16 C11 W2 118.1(11) . .
C11 C12 C13 108.2(11) . .
C11 C12 C17 135(4) . .
C13 C12 C17 117(4) . .
C11 C12 W2 73.7(10) . .
C13 C12 W2 74.4(10) . .
C17 C12 W2 117.8(10) . .
C14 C13 C12 107.5(11) . .
C14 C13 C18 117(4) . .
C12 C13 C18 135(4) . .
C14 C13 W2 74.3(10) . .
C12 C13 W2 72.2(10) . .
C18 C13 W2 119.1(10) . .
C15 C14 C13 108.3(11) . .
C15 C14 C19 120(4) . .
C13 C14 C19 132(4) . .
C15 C14 W2 73.1(11) . .
C13 C14 W2 72.8(10) . .
C19 C14 W2 120.0(11) . .
C14 C15 C11 107.9(11) . .
C14 C15 C20 136(4) . .
C11 C15 C20 116(4) . .
C14 C15 W2 74.0(11) . .
C11 C15 W2 72.3(10) . .
C20 C15 W2 119.1(12) . .
C11 C16 H16A 109.5 . .
C11 C16 H16B 109.5 . .
H16A C16 H16B 109.5 . .
C11 C16 H16C 109.5 . .
H16A C16 H16C 109.5 . .
H16B C16 H16C 109.5 . .
C12 C17 H17A 109.5 . .
C12 C17 H17B 109.5 . .
H17A C17 H17B 109.5 . .
C12 C17 H17C 109.5 . .
H17A C17 H17C 109.5 . .
H17B C17 H17C 109.5 . .
C13 C18 H18A 109.5 . .
C13 C18 H18B 109.5 . .
H18A C18 H18B 109.5 . .
C13 C18 H18C 109.5 . .
H18A C18 H18C 109.5 . .
H18B C18 H18C 109.5 . .
C14 C19 H19A 109.5 . .
C14 C19 H19B 109.5 . .
H19A C19 H19B 109.5 . .
C14 C19 H19C 109.5 . .
H19A C19 H19C 109.5 . .
H19B C19 H19C 109.5 . .
C15 C20 H20A 109.5 . .
C15 C20 H20B 109.5 . .
H20A C20 H20B 109.5 . .
C15 C20 H20C 109.5 . .
H20A C20 H20C 109.5 . .
H20B C20 H20C 109.5 . .
C22 C21 C25 109(4) . .
C22 C21 C26 125(5) . .
C25 C21 C26 126(5) . .
C22 C21 W3 72.5(16) . .
C25 C21 W3 74.5(17) . .
C26 C21 W3 119.4(13) . .
C21 C22 C23 109(4) . .
C21 C22 C27 125(5) . .
C23 C22 C27 126(5) . .
C21 C22 W3 74.0(16) . .
C23 C22 W3 73.6(15) . .
C27 C22 W3 118.5(12) . .
C24 C23 C22 106(4) . .
C24 C23 C28 127(5) . .
C22 C23 C28 127(5) . .
C24 C23 W3 73.3(17) . .
C22 C23 W3 72.6(15) . .
C28 C23 W3 119.2(12) . .
C23 C24 C25 111(4) . .
C23 C24 C29 126(5) . .
C25 C24 C29 122(5) . .
C23 C24 W3 73.4(17) . .
C25 C24 W3 74.9(17) . .
C29 C24 W3 119.2(13) . .
C24 C25 C21 105(4) . .
C24 C25 C30 131(5) . .
C21 C25 C30 124(5) . .
C24 C25 W3 71.8(17) . .
C21 C25 W3 72.1(16) . .
C30 C25 W3 120.6(13) . .
C21 C26 H26A 109.5 . .
C21 C26 H26B 109.5 . .
H26A C26 H26B 109.5 . .
C21 C26 H26C 109.5 . .
H26A C26 H26C 109.5 . .
H26B C26 H26C 109.5 . .
C22 C27 H27A 109.5 . .
C22 C27 H27B 109.5 . .
H27A C27 H27B 109.5 . .
C22 C27 H27C 109.5 . .
H27A C27 H27C 109.5 . .
H27B C27 H27C 109.5 . .
C23 C28 H28A 109.5 . .
C23 C28 H28B 109.5 . .
H28A C28 H28B 109.5 . .
C23 C28 H28C 109.5 . .
H28A C28 H28C 109.5 . .
H28B C28 H28C 109.5 . .
C24 C29 H29A 109.5 . .
C24 C29 H29B 109.5 . .
H29A C29 H29B 109.5 . .
C24 C29 H29C 109.5 . .
H29A C29 H29C 109.5 . .
H29B C29 H29C 109.5 . .
C25 C30 H30A 109.5 . .
C25 C30 H30B 109.5 . .
H30A C30 H30B 109.5 . .
C25 C30 H30C 109.5 . .
H30A C30 H30C 109.5 . .
H30B C30 H30C 109.5 . .
C35 C31 C32 106(4) . .
C35 C31 C36 128(5) . .
C32 C31 C36 125(5) . .
C35 C31 W4 72.8(18) . .
C32 C31 W4 71.8(16) . .
C36 C31 W4 120.4(12) . .
C31 C32 C33 108(4) . .
C31 C32 C37 124(5) . .
C33 C32 C37 128(5) . .
C31 C32 W4 73.8(16) . .
C33 C32 W4 72.6(17) . .
C37 C32 W4 119.4(13) . .
C34 C33 C32 109(4) . .
C34 C33 C38 126(5) . .
C32 C33 C38 124(5) . .
C34 C33 W4 74.3(17) . .
C32 C33 W4 72.7(16) . .
C38 C33 W4 119.4(13) . .
C35 C34 C33 106(4) . .
C35 C34 C39 124(5) . .
C33 C34 C39 130(5) . .
C35 C34 W4 72.4(18) . .
C33 C34 W4 71.4(17) . .
C39 C34 W4 121.1(13) . .
C34 C35 C31 111(4) . .
C34 C35 C40 120(5) . .
C31 C35 C40 129(5) . .
C34 C35 W4 73.6(17) . .
C31 C35 W4 73.1(17) . .
C40 C35 W4 120.4(14) . .
C31 C36 H36A 109.5 . .
C31 C36 H36B 109.5 . .
H36A C36 H36B 109.5 . .
C31 C36 H36C 109.5 . .
H36A C36 H36C 109.5 . .
H36B C36 H36C 109.5 . .
C32 C37 H37A 109.5 . .
C32 C37 H37B 109.5 . .
H37A C37 H37B 109.5 . .
C32 C37 H37C 109.5 . .
H37A C37 H37C 109.5 . .
H37B C37 H37C 109.5 . .
C33 C38 H38A 109.5 . .
C33 C38 H38B 109.5 . .
H38A C38 H38B 109.5 . .
C33 C38 H38C 109.5 . .
H38A C38 H38C 109.5 . .
H38B C38 H38C 109.5 . .
C34 C39 H39A 109.5 . .
C34 C39 H39B 109.5 . .
H39A C39 H39B 109.5 . .
C34 C39 H39C 109.5 . .
H39A C39 H39C 109.5 . .
H39B C39 H39C 109.5 . .
C35 C40 H40A 109.5 . .
C35 C40 H40B 109.5 . .
H40A C40 H40B 109.5 . .
C35 C40 H40C 109.5 . .
H40A C40 H40C 109.5 . .
H40B C40 H40C 109.5 . .
O1 C41 Cr1 168(6) . .
O2 C42 Cr1 173(6) . .
O3 C43 Cr1 175(6) . .
O4 C44 Cr1 170(8) . .
O5 C45 Cr2 162(6) . .
O6 C46 Cr2 178(8) . .
O7 C47 Cr2 172(8) . .
O8 C48 Cr2 151(8) . .
B2 B1 W1 66(4) . .
B2 B1 Cr1 134(5) . .
W1 B1 Cr1 80(2) . .
B2 B1 W2 66(4) . .
W1 B1 W2 78(3) . .
Cr1 B1 W2 77(2) . .
B1 B2 B3 120(5) . .
B1 B2 W1 67(3) . .
B3 B2 W1 66(3) . .
B1 B2 W2 69(4) . .
B3 B2 W2 66(3) . .
W1 B2 W2 79(2) . .
B4 B3 B2 124(5) . .
B4 B3 W1 74(3) . .
B2 B3 W1 64(3) . .
B4 B3 W2 70(3) . .
B2 B3 W2 66(3) . .
W1 B3 W2 78(2) . .
B3 B4 W2 66(3) . .
B3 B4 W1 63(3) . .
W2 B4 W1 73.1(19) . .
B6 B5 W4 62(3) . .
B6 B5 Cr2 125(4) . .
W4 B5 Cr2 78(2) . .
B6 B5 W3 59(4) . .
W4 B5 W3 74(2) . .
Cr2 B5 W3 74(2) . .
B7 B6 B5 129(6) . .
B7 B6 W4 69(3) . .
B5 B6 W4 70(4) . .
B7 B6 W3 71(5) . .
B5 B6 W3 76(4) . .
W4 B6 W3 82(3) . .
B6 B7 B8 122(6) . .
B6 B7 W4 66(3) . .
B8 B7 W4 73(4) . .
B6 B7 W3 65(5) . .
B8 B7 W3 68(4) . .
W4 B7 W3 79(3) . .
B7 B8 W3 65(4) . .
B7 B8 W4 61(3) . .
W3 B8 W4 74(2) . .
C43 Cr1 C42 94(3) . .
C43 Cr1 C41 81(3) . .
C42 Cr1 C41 93(3) . .
C43 Cr1 C44 83(3) . .
C42 Cr1 C44 78(4) . .
C41 Cr1 C44 161(4) . .
C43 Cr1 B1 158(3) . .
C42 Cr1 B1 99(3) . .
C41 Cr1 B1 116(3) . .
C44 Cr1 B1 82(4) . .
C43 Cr1 W1 117.8(18) . .
C42 Cr1 W1 146.5(18) . .
C41 Cr1 W1 103(2) . .
C44 Cr1 W1 94(3) . .
B1 Cr1 W1 47.9(19) . .
C43 Cr1 W2 142(2) . .
C42 Cr1 W2 104(2) . .
C41 Cr1 W2 65(2) . .
C44 Cr1 W2 133(3) . .
B1 Cr1 W2 52(2) . .
W1 Cr1 W2 58.4(2) . .
C46 Cr2 C47 96(4) . .
C46 Cr2 C48 74(4) . .
C47 Cr2 C48 91(4) . .
C46 Cr2 C45 88(3) . .
C47 Cr2 C45 84(3) . .
C48 Cr2 C45 160(4) . .
C46 Cr2 B5 102(3) . .
C47 Cr2 B5 151(3) . .
C48 Cr2 B5 73(3) . .
C45 Cr2 B5 119(3) . .
C46 Cr2 W3 103(3) . .
C47 Cr2 W3 142(3) . .
C48 Cr2 W3 126(3) . .
C45 Cr2 W3 64(2) . .
B5 Cr2 W3 54.5(19) . .
C46 Cr2 W4 151(3) . .
C47 Cr2 W4 112(3) . .
C48 Cr2 W4 98(3) . .
C45 Cr2 W4 101(2) . .
B5 Cr2 W4 50.0(19) . .
W3 Cr2 W4 58.7(2) . .
B2 W1 B1 47(3) . .
B2 W1 B3 50(3) . .
B1 W1 B3 90(3) . .
B2 W1 C4 139(2) . .
B1 W1 C4 152(3) . .
B3 W1 C4 113.4(18) . .
B2 W1 B4 87(3) . .
B1 W1 B4 106(3) . .
B3 W1 B4 44(2) . .
C4 W1 B4 101.7(18) . .
B2 W1 C3 136(2) . .
B1 W1 C3 118(3) . .
B3 W1 C3 144.5(18) . .
C4 W1 C3 34.5(7) . .
B4 W1 C3 132.5(18) . .
B2 W1 C5 106(2) . .
B1 W1 C5 141(2) . .
B3 W1 C5 87.6(18) . .
C4 W1 C5 34.2(7) . .
B4 W1 C5 98.7(18) . .
C3 W1 C5 56.9(14) . .
B2 W1 C2 102(2) . .
B1 W1 C2 97(2) . .
B3 W1 C2 128.3(19) . .
C4 W1 C2 56.7(14) . .
B4 W1 C2 154.8(17) . .
C3 W1 C2 34.2(7) . .
C5 W1 C2 56.2(14) . .
B2 W1 C1 86(2) . .
B1 W1 C1 108(2) . .
B3 W1 C1 95.9(19) . .
C4 W1 C1 56.2(15) . .
B4 W1 C1 125.7(18) . .
C3 W1 C1 56.4(14) . .
C5 W1 C1 33.6(7) . .
C2 W1 C1 33.6(7) . .
B2 W1 W2 52(2) . .
B1 W1 W2 53(2) . .
B3 W1 W2 52.2(15) . .
C4 W1 W2 154.2(11) . .
B4 W1 W2 52.7(15) . .
C3 W1 W2 163.0(10) . .
C5 W1 W2 139.7(11) . .
C2 W1 W2 148.7(9) . .
C1 W1 W2 137.6(10) . .
B2 W1 Cr1 94(2) . .
B1 W1 Cr1 52.0(18) . .
B3 W1 Cr1 112.7(15) . .
C4 W1 Cr1 124.6(11) . .
B4 W1 Cr1 91.2(14) . .
C3 W1 Cr1 102.2(10) . .
C5 W1 Cr1 158.1(11) . .
C2 W1 Cr1 111.4(10) . .
C1 W1 Cr1 143.0(10) . .
W2 W1 Cr1 60.9(2) . .
B2 W2 B3 48(3) . .
B2 W2 B1 44(2) . .
B3 W2 B1 85(3) . .
B2 W2 B4 86(2) . .
B3 W2 B4 44(2) . .
B1 W2 B4 103(2) . .
B2 W2 C12 88(2) . .
B3 W2 C12 97.2(18) . .
B1 W2 C12 109.3(19) . .
B4 W2 C12 125.6(18) . .
B2 W2 C11 106(2) . .
B3 W2 C11 130.0(18) . .
B1 W2 C11 103(2) . .
B4 W2 C11 152.2(18) . .
C12 W2 C11 33.3(7) . .
B2 W2 C13 105(2) . .
B3 W2 C13 88(2) . .
B1 W2 C13 140(2) . .
B4 W2 C13 97.7(18) . .
C12 W2 C13 33.4(7) . .
C11 W2 C13 55.2(10) . .
B2 W2 C15 139(2) . .
B3 W2 C15 142(2) . .
B1 W2 C15 126(2) . .
B4 W2 C15 128.7(19) . .
C12 W2 C15 55.0(9) . .
C11 W2 C15 33.1(7) . .
C13 W2 C15 54.8(10) . .
B2 W2 C14 138(2) . .
B3 W2 C14 112(2) . .
B1 W2 C14 157(2) . .
B4 W2 C14 99.7(19) . .
C12 W2 C14 54.8(9) . .
C11 W2 C14 54.8(10) . .
C13 W2 C14 32.9(7) . .
C15 W2 C14 32.9(7) . .
B2 W2 W1 48.8(19) . .
B3 W2 W1 50(2) . .
B1 W2 W1 48.9(18) . .
B4 W2 W1 54.2(16) . .
C12 W2 W1 136.1(7) . .
C11 W2 W1 150.1(8) . .
C13 W2 W1 137.7(8) . .
C15 W2 W1 167.1(8) . .
C14 W2 W1 153.8(9) . .
B2 W2 Cr1 91.8(18) . .
B3 W2 Cr1 110.4(19) . .
B1 W2 Cr1 51.2(17) . .
B4 W2 Cr1 92.0(16) . .
C12 W2 Cr1 142.3(10) . .
C11 W2 Cr1 112.3(9) . .
C13 W2 Cr1 161.0(9) . .
C15 W2 Cr1 106.5(9) . .
C14 W2 Cr1 129.2(10) . .
W1 W2 Cr1 60.7(2) . .
B6 W3 B7 45(3) . .
B6 W3 B8 86(3) . .
B7 W3 B8 46(3) . .
B6 W3 C22 142(2) . .
B7 W3 C22 119(2) . .
B8 W3 C22 103(2) . .
B6 W3 C24 89(2) . .
B7 W3 C24 93(2) . .
B8 W3 C24 120(2) . .
C22 W3 C24 55.0(15) . .
B6 W3 C23 109(2) . .
B7 W3 C23 90(2) . .
B8 W3 C23 95(2) . .
C22 W3 C23 33.8(7) . .
C24 W3 C23 33.4(7) . .
B6 W3 C21 134(2) . .
B7 W3 C21 145(2) . .
B8 W3 C21 135(2) . .
C22 W3 C21 33.5(7) . .
C24 W3 C21 54.7(15) . .
C23 W3 C21 55.9(15) . .
B6 W3 C25 101(2) . .
B7 W3 C25 123(2) . .
B8 W3 C25 151(2) . .
C22 W3 C25 55.9(14) . .
C24 W3 C25 33.3(7) . .
C23 W3 C25 56.3(15) . .
C21 W3 C25 33.4(7) . .
B6 W3 B5 45(3) . .
B7 W3 B5 84(3) . .
B8 W3 B5 105(3) . .
C22 W3 B5 152(2) . .
C24 W3 B5 112(2) . .
C23 W3 B5 144(2) . .
C21 W3 B5 119(2) . .
C25 W3 B5 99(2) . .
B6 W3 W4 48.7(19) . .
B7 W3 W4 49.5(18) . .
B8 W3 W4 55(2) . .
C22 W3 W4 157.2(10) . .
C24 W3 W4 135.3(11) . .
C23 W3 W4 138.9(10) . .
C21 W3 W4 165.2(10) . .
C25 W3 W4 145.9(10) . .
B5 W3 W4 50.5(19) . .
B6 W3 Cr2 92(2) . .
B7 W3 Cr2 110.6(18) . .
B8 W3 Cr2 93(2) . .
C22 W3 Cr2 124.0(10) . .
C24 W3 Cr2 146.8(11) . .
C23 W3 Cr2 157.7(10) . .
C21 W3 Cr2 104.6(10) . .
C25 W3 Cr2 114.7(11) . .
B5 W3 Cr2 51(2) . .
W4 W3 Cr2 61.1(2) . .
B6 W4 B7 45(3) . .
B6 W4 B5 48(3) . .
B7 W4 B5 89(3) . .
B6 W4 C33 137(3) . .
B7 W4 C33 111(3) . .
B5 W4 C33 151(2) . .
B6 W4 C32 103(3) . .
B7 W4 C32 88(3) . .
B5 W4 C32 132(2) . .
C33 W4 C32 34.7(7) . .
B6 W4 C31 89(3) . .
B7 W4 C31 100(3) . .
B5 W4 C31 100(2) . .
C33 W4 C31 57.2(15) . .
C32 W4 C31 34.4(7) . .
B6 W4 C35 110(3) . .
B7 W4 C35 134(3) . .
B5 W4 C35 95(2) . .
C33 W4 C35 56.1(15) . .
C32 W4 C35 56.5(16) . .
C31 W4 C35 34.1(7) . .
B6 W4 C34 144(3) . .
B7 W4 C34 144(3) . .
B5 W4 C34 121(2) . .
C33 W4 C34 34.3(7) . .
C32 W4 C34 57.6(17) . .
C31 W4 C34 57.5(16) . .
C35 W4 C34 34.0(7) . .
B6 W4 B8 83(3) . .
B7 W4 B8 46(3) . .
B5 W4 B8 107(3) . .
C33 W4 B8 102(2) . .
C32 W4 B8 104(2) . .
C31 W4 B8 134(2) . .
C35 W4 B8 158(2) . .
C34 W4 B8 128(2) . .
B6 W4 W3 49(3) . .
B7 W4 W3 51(2) . .
B5 W4 W3 56(2) . .
C33 W4 W3 152.9(12) . .
C32 W4 W3 138.8(12) . .
C31 W4 W3 137.6(11) . .
C35 W4 W3 150.6(10) . .
C34 W4 W3 162.8(12) . .
B8 W4 W3 51(2) . .
B6 W4 Cr2 91(2) . .
B7 W4 Cr2 111(2) . .
B5 W4 Cr2 52(2) . .
C33 W4 Cr2 130.7(12) . .
C32 W4 Cr2 160.9(12) . .
C31 W4 Cr2 135.1(12) . .
C35 W4 Cr2 106.5(12) . .
C34 W4 Cr2 103.6(12) . .
B8 W4 Cr2 90(2) . .
W3 W4 Cr2 60.2(2) . .

loop_
_geom_bond_atom_site_label_1
_geom_bond_atom_site_label_2
_geom_bond_distance
_geom_bond_site_symmetry_2
C1 C5 1.41(3) .
C1 C2 1.41(3) .
C1 C6 1.51(3) .
C1 W1 2.45(3) .
C2 C3 1.42(3) .
C2 C7 1.52(3) .
C2 W1 2.44(3) .
C3 C4 1.42(3) .
C3 C8 1.54(3) .
C3 W1 2.40(3) .
C4 C5 1.42(3) .
C4 C9 1.54(3) .
C4 W1 2.39(3) .
C5 C10 1.53(3) .
C5 W1 2.43(4) .
C6 H6A 0.9600 .
C6 H6B 0.9600 .
C6 H6C 0.9600 .
C7 H7A 0.9600 .
C7 H7B 0.9600 .
C7 H7C 0.9600 .
C8 H8A 0.9600 .
C8 H8B 0.9600 .
C8 H8C 0.9600 .
C9 H9A 0.9600 .
C9 H9B 0.9600 .
C9 H9C 0.9600 .
C10 H10A 0.9600 .
C10 H10B 0.9600 .
C10 H10C 0.9600 .
C11 C12 1.38(3) .
C11 C15 1.38(3) .
C11 C16 1.52(3) .
C11 W2 2.40(3) .
C12 C13 1.38(3) .
C12 C17 1.53(3) .
C12 W2 2.40(3) .
C13 C14 1.38(3) .
C13 C18 1.54(3) .
C13 W2 2.42(3) .
C14 C15 1.38(3) .
C14 C19 1.52(3) .
C14 W2 2.44(3) .
C15 C20 1.51(3) .
C15 W2 2.43(3) .
C16 H16A 0.9600 .
C16 H16B 0.9600 .
C16 H16C 0.9600 .
C17 H17A 0.9600 .
C17 H17B 0.9600 .
C17 H17C 0.9600 .
C18 H18A 0.9600 .
C18 H18B 0.9600 .
C18 H18C 0.9600 .
C19 H19A 0.9600 .
C19 H19B 0.9600 .
C19 H19C 0.9600 .
C20 H20A 0.9600 .
C20 H20B 0.9600 .
C20 H20C 0.9600 .
C21 C22 1.36(3) .
C21 C25 1.37(3) .
C21 C26 1.52(3) .
C21 W3 2.37(3) .
C22 C23 1.37(3) .
C22 C27 1.53(3) .
C22 W3 2.35(3) .
C23 C24 1.36(3) .
C23 C28 1.54(3) .
C23 W3 2.37(3) .
C24 C25 1.37(3) .
C24 C29 1.54(3) .
C24 W3 2.36(3) .
C25 C30 1.53(3) .
C25 W3 2.40(3) .
C26 H26A 0.9600 .
C26 H26B 0.9600 .
C26 H26C 0.9600 .
C27 H27A 0.9600 .
C27 H27B 0.9600 .
C27 H27C 0.9600 .
C28 H28A 0.9600 .
C28 H28B 0.9600 .
C28 H28C 0.9600 .
C29 H29A 0.9600 .
C29 H29B 0.9600 .
C29 H29C 0.9600 .
C30 H30A 0.9600 .
C30 H30B 0.9600 .
C30 H30C 0.9600 .
C31 C35 1.39(3) .
C31 C32 1.39(3) .
C31 C36 1.53(3) .
C31 W4 2.37(3) .
C32 C33 1.39(3) .
C32 C37 1.52(3) .
C32 W4 2.34(3) .
C33 C34 1.39(3) .
C33 C38 1.54(3) .
C33 W4 2.34(3) .
C34 C35 1.38(3) .
C34 C39 1.53(3) .
C34 W4 2.38(4) .
C35 C40 1.52(3) .
C35 W4 2.36(3) .
C36 H36A 0.9600 .
C36 H36B 0.9600 .
C36 H36C 0.9600 .
C37 H37A 0.9600 .
C37 H37B 0.9600 .
C37 H37C 0.9600 .
C38 H38A 0.9600 .
C38 H38B 0.9600 .
C38 H38C 0.9600 .
C39 H39A 0.9600 .
C39 H39B 0.9600 .
C39 H39C 0.9600 .
C40 H40A 0.9600 .
C40 H40B 0.9600 .
C40 H40C 0.9600 .
C41 O1 1.20(3) .
C41 Cr1 1.83(3) .
C42 O2 1.20(3) .
C42 Cr1 1.83(3) .
C43 O3 1.19(2) .
C43 Cr1 1.81(3) .
C44 O4 1.21(3) .
C44 Cr1 1.83(3) .
C45 O5 1.20(3) .
C45 Cr2 1.83(3) .
C46 O6 1.20(3) .
C46 Cr2 1.82(3) .
C47 O7 1.20(3) .
C47 Cr2 1.82(3) .
C48 O8 1.20(3) .
C48 Cr2 1.82(3) .
B1 B2 1.74(10) .
B1 W1 2.17(7) .
B1 Cr1 2.31(7) .
B1 W2 2.32(9) .
B2 B3 1.84(11) .
B2 W1 2.16(7) .
B2 W2 2.27(7) .
B3 B4 1.72(8) .
B3 W1 2.21(8) .
B3 W2 2.27(6) .
B4 W2 2.34(6) .
B4 W1 2.39(7) .
B5 B6 1.78(11) .
B5 W4 2.27(7) .
B5 Cr2 2.32(9) .
B5 W3 2.43(8) .
B6 B7 1.67(11) .
B6 W4 2.14(7) .
B6 W3 2.15(9) .
B7 B8 1.79(11) .
B7 W4 2.19(7) .
B7 W3 2.24(9) .
B8 W3 2.29(8) .
B8 W4 2.39(8) .
Cr1 W1 2.882(10) .
Cr1 W2 2.887(11) .
Cr2 W3 2.869(9) .
Cr2 W4 2.895(10) .
W1 W2 2.816(4) .
W3 W4 2.824(3) .

loop_
_geom_torsion_atom_site_label_1
_geom_torsion_atom_site_label_2
_geom_torsion_atom_site_label_3
_geom_torsion_atom_site_label_4
_geom_torsion
_geom_torsion_site_symmetry_1
_geom_torsion_site_symmetry_2
_geom_torsion_site_symmetry_3
_geom_torsion_site_symmetry_4
C5 C1 C2 C3 -0.1(3) . . . .
C6 C1 C2 C3 179.9(4) . . . .
W1 C1 C2 C3 -63.7(10) . . . .
C5 C1 C2 C7 179.9(5) . . . .
C6 C1 C2 C7 0.0(5) . . . .
W1 C1 C2 C7 116.3(10) . . . .
C5 C1 C2 W1 63.6(10) . . . .
C6 C1 C2 W1 -116.3(10) . . . .
C1 C2 C3 C4 0.0(3) . . . .
C7 C2 C3 C4 -180.0(5) . . . .
W1 C2 C3 C4 -65.3(10) . . . .
C1 C2 C3 C8 -179.9(3) . . . .
W1 C2 C3 C8 114.8(10) . . . .
C1 C2 C3 W1 65.3(10) . . . .
C7 C2 C3 W1 -114.7(11) . . . .
C2 C3 C4 C5 0.0(6) . . . .
C8 C3 C4 C5 180.0(5) . . . .
W1 C3 C4 C5 -66.6(11) . . . .
C2 C3 C4 C9 -179.9(6) . . . .
C8 C3 C4 C9 0.1(10) . . . .
W1 C3 C4 C9 113.4(12) . . . .
C2 C3 C4 W1 66.7(10) . . . .
C8 C3 C4 W1 -113.4(11) . . . .
C2 C1 C5 C4 0.1(6) . . . .
C6 C1 C5 C4 -179.9(5) . . . .
W1 C1 C5 C4 64.0(11) . . . .
C2 C1 C5 C10 179.8(6) . . . .
W1 C1 C5 C10 -116.3(13) . . . .
C2 C1 C5 W1 -63.9(10) . . . .
C6 C1 C5 W1 116.1(11) . . . .
C3 C4 C5 C1 -0.1(7) . . . .
C9 C4 C5 C1 179.9(6) . . . .
W1 C4 C5 C1 -65.9(11) . . . .
C3 C4 C5 C10 -179.8(6) . . . .
C9 C4 C5 C10 0.1(12) . . . .
W1 C4 C5 C10 114.4(12) . . . .
C3 C4 C5 W1 65.8(11) . . . .
C9 C4 C5 W1 -114.2(12) . . . .
C15 C11 C12 C13 -0.1(3) . . . .
C16 C11 C12 C13 180.0(4) . . . .
W2 C11 C12 C13 -67.0(10) . . . .
C15 C11 C12 C17 -180.0(5) . . . .
C16 C11 C12 C17 0.1(6) . . . .
W2 C11 C12 C17 113.1(11) . . . .
C15 C11 C12 W2 66.9(10) . . . .
C16 C11 C12 W2 -113.0(10) . . . .
C11 C12 C13 C14 0.0(3) . . . .
C17 C12 C13 C14 179.9(5) . . . .
W2 C12 C13 C14 -66.4(10) . . . .
C11 C12 C13 C18 -179.9(4) . . . .
C17 C12 C13 C18 0.0(5) . . . .
W2 C12 C13 C18 113.6(11) . . . .
C11 C12 C13 W2 66.5(10) . . . .
C17 C12 C13 W2 -113.6(10) . . . .
C12 C13 C14 C15 0.0(7) . . . .
C18 C13 C14 C15 180.0(6) . . . .
W2 C13 C14 C15 -65.0(12) . . . .
C12 C13 C14 C19 -179.9(7) . . . .
C18 C13 C14 C19 0.1(10) . . . .
W2 C13 C14 C19 115.1(13) . . . .
C12 C13 C14 W2 65.0(10) . . . .
C18 C13 C14 W2 -115.0(11) . . . .
C13 C14 C15 C11 -0.1(8) . . . .
C19 C14 C15 C11 179.8(6) . . . .
W2 C14 C15 C11 -64.9(11) . . . .
C13 C14 C15 C20 -179.7(8) . . . .
C19 C14 C15 C20 0.2(14) . . . .
W2 C14 C15 C20 115.5(14) . . . .
C13 C14 C15 W2 64.8(11) . . . .
C19 C14 C15 W2 -115.3(12) . . . .
C12 C11 C15 C14 0.1(7) . . . .
C16 C11 C15 C14 -180.0(6) . . . .
W2 C11 C15 C14 66.0(12) . . . .
C12 C11 C15 C20 179.8(5) . . . .
C16 C11 C15 C20 -0.3(9) . . . .
W2 C11 C15 C20 -114.3(12) . . . .
C12 C11 C15 W2 -65.9(11) . . . .
C16 C11 C15 W2 114.0(11) . . . .
C26 C21 C22 C23 179.9(4) . . . .
W3 C21 C22 C23 -66.0(11) . . . .
C25 C21 C22 C27 -180.0(5) . . . .
W3 C21 C22 C27 114.0(11) . . . .
C25 C21 C22 W3 66.0(11) . . . .
C26 C21 C22 W3 -114.0(11) . . . .
C27 C22 C23 C24 -180.0(5) . . . .
W3 C22 C23 C24 -66.3(11) . . . .
C21 C22 C23 C28 -179.9(4) . . . .
W3 C22 C23 C28 113.8(11) . . . .
C21 C22 C23 W3 66.3(11) . . . .
C27 C22 C23 W3 -113.7(11) . . . .
C22 C23 C24 C25 -0.1(7) . . . .
C28 C23 C24 C25 179.9(6) . . . .
W3 C23 C24 C25 -65.9(12) . . . .
C22 C23 C24 C29 -179.9(7) . . . .
W3 C23 C24 C29 114.3(13) . . . .
C22 C23 C24 W3 65.8(11) . . . .
C28 C23 C24 W3 -114.2(11) . . . .
C23 C24 C25 C21 0.1(8) . . . .
C29 C24 C25 C21 179.9(6) . . . .
W3 C24 C25 C21 -64.9(12) . . . .
C23 C24 C25 C30 -180.0(7) . . . .
C29 C24 C25 C30 -0.1(14) . . . .
W3 C24 C25 C30 115.1(14) . . . .
C23 C24 C25 W3 64.9(12) . . . .
C29 C24 C25 W3 -115.2(13) . . . .
C22 C21 C25 C24 0.0(7) . . . .
C26 C21 C25 C24 -180.0(6) . . . .
W3 C21 C25 C24 64.7(12) . . . .
C26 C21 C25 C30 0.1(10) . . . .
W3 C21 C25 C30 -115.3(13) . . . .
C22 C21 C25 W3 -64.7(11) . . . .
C26 C21 C25 W3 115.3(11) . . . .
C35 C31 C32 C33 0.0(3) . . . .
C36 C31 C32 C33 180.0(4) . . . .
W4 C31 C32 C33 -65.2(11) . . . .
C35 C31 C32 C37 -180.0(5) . . . .
W4 C31 C32 C37 114.9(11) . . . .
C35 C31 C32 W4 65.1(11) . . . .
C36 C31 C32 W4 -114.9(11) . . . .
C31 C32 C33 C34 0.1(3) . . . .
C37 C32 C33 C34 -180.0(5) . . . .
W4 C32 C33 C34 -65.8(11) . . . .
C31 C32 C33 C38 -179.9(4) . . . .
C37 C32 C33 C38 0.0(5) . . . .
W4 C32 C33 C38 114.2(11) . . . .
C31 C32 C33 W4 65.9(11) . . . .
C37 C32 C33 W4 -114.2(11) . . . .
C32 C33 C34 C35 -0.1(6) . . . .
C38 C33 C34 C35 179.9(5) . . . .
W4 C33 C34 C35 -64.9(12) . . . .
C32 C33 C34 C39 -179.8(7) . . . .
C38 C33 C34 C39 0.2(10) . . . .
W4 C33 C34 C39 115.4(13) . . . .
C32 C33 C34 W4 64.8(11) . . . .
C38 C33 C34 W4 -115.2(11) . . . .
C33 C34 C35 C31 0.1(8) . . . .
C39 C34 C35 C31 179.8(6) . . . .
W4 C34 C35 C31 -64.1(12) . . . .
C33 C34 C35 C40 -179.8(6) . . . .
C39 C34 C35 C40 -0.1(12) . . . .
W4 C34 C35 C40 116.0(13) . . . .
C33 C34 C35 W4 64.2(12) . . . .
C39 C34 C35 W4 -116.1(13) . . . .
C32 C31 C35 C34 0.0(7) . . . .
C36 C31 C35 C34 179.9(6) . . . .
W4 C31 C35 C34 64.4(11) . . . .
C32 C31 C35 C40 179.8(7) . . . .
C36 C31 C35 C40 -0.2(10) . . . .
W4 C31 C35 C40 -115.7(13) . . . .
C32 C31 C35 W4 -64.4(10) . . . .
C36 C31 C35 W4 115.6(11) . . . .
W1 B1 B2 B3 -42(5) . . . .
Cr1 B1 B2 B3 4(10) . . . .
W2 B1 B2 B3 45(5) . . . .
Cr1 B1 B2 W1 46(6) . . . .
W2 B1 B2 W1 87(2) . . . .
W1 B1 B2 W2 -87(2) . . . .
Cr1 B1 B2 W2 -41(6) . . . .
B1 B2 B3 B4 -4(9) . . . .
W1 B2 B3 B4 -46(5) . . . .
W2 B2 B3 B4 42(5) . . . .
B1 B2 B3 W1 42(5) . . . .
W2 B2 B3 W1 87.8(18) . . . .
B1 B2 B3 W2 -46(5) . . . .
W1 B2 B3 W2 -87.8(18) . . . .
B2 B3 B4 W2 -41(5) . . . .
W1 B3 B4 W2 -82.6(18) . . . .
B2 B3 B4 W1 42(5) . . . .
W2 B3 B4 W1 82.6(18) . . . .
W4 B5 B6 B7 37(7) . . . .
Cr2 B5 B6 B7 -13(12) . . . .
W3 B5 B6 B7 -50(8) . . . .
Cr2 B5 B6 W4 -50(5) . . . .
W3 B5 B6 W4 -87(2) . . . .
W4 B5 B6 W3 87(2) . . . .
Cr2 B5 B6 W3 37(5) . . . .
B5 B6 B7 B8 12(13) . . . .
W4 B6 B7 B8 50(6) . . . .
W3 B6 B7 B8 -39(6) . . . .
B5 B6 B7 W4 -38(7) . . . .
W3 B6 B7 W4 -89(2) . . . .
B5 B6 B7 W3 51(8) . . . .
W4 B6 B7 W3 89(2) . . . .
B6 B7 B8 W3 38(6) . . . .
W4 B7 B8 W3 85(2) . . . .
B6 B7 B8 W4 -47(6) . . . .
W3 B7 B8 W4 -85(2) . . . .
O1 C41 Cr1 C43 -34(34) . . . .
O1 C41 Cr1 C42 59(34) . . . .
O1 C41 Cr1 C44 0(43) . . . .
O1 C41 Cr1 B1 160(33) . . . .
O1 C41 Cr1 W1 -151(34) . . . .
O1 C41 Cr1 W2 163(35) . . . .
O8 C48 Cr2 C46 127(19) . . . .
O8 C48 Cr2 C47 30(18) . . . .
O8 C48 Cr2 C45 105(18) . . . .
O8 C48 Cr2 B5 -125(19) . . . .
O8 C48 Cr2 W3 -139(17) . . . .
O8 C48 Cr2 W4 -82(18) . . . .
O5 C45 Cr2 C46 -69(20) . . . .
O5 C45 Cr2 C47 28(20) . . . .
O5 C45 Cr2 C48 -49(26) . . . .
O5 C45 Cr2 B5 -171(19) . . . .
O5 C45 Cr2 W3 -175(21) . . . .
O5 C45 Cr2 W4 139(20) . . . .
